data_7245106
loop_
_publ_author_name
'Gu, Wen-Jun'
'Gu, Jinzhong'
'Kirillova, Marina'
'Kirillov, Alexander'

_publ_section_title
;
 Zn(II) metal-organic architectures from ether-bridged tetracarboxylate
 linkers: assembly, structural variety and catalytic features
;
_journal_name_full CrystEngComm
_journal_paper_doi 10.1039/D2CE00722C
_journal_year 2022
_chemical_formula_sum 'C36 H22 N4 O9 Zn2'
_chemical_formula_weight 785.31
_space_group_crystal_system triclinic
_space_group_IT_number 2
_space_group_name_Hall '-P 1'
_space_group_name_H-M_alt 'P -1'
_atom_sites_solution_hydrogens geom
_audit_creation_method SHELXL-2014/7
_audit_update_record
;
2021-12-01 deposited with the CCDC.	2022-06-27 downloaded from the CCDC.
;
_cell_angle_alpha 63.377(5)
_cell_angle_beta 85.794(5)
_cell_angle_gamma 78.292(5)
_cell_formula_units_Z 2
_cell_length_a 10.8238(7)
_cell_length_b 12.9013(7)
_cell_length_c 13.2592(7)
_cell_measurement_reflns_used 9712
_cell_measurement_temperature 293(2)
_cell_measurement_theta_max 64.993
_cell_measurement_theta_min 3.730
_cell_volume 1620.45(18)
_computing_cell_refinement 'Bruker SAINT'
_computing_data_collection 'Bruker APEX2'
_computing_data_reduction 'Bruker SAINT'
_computing_molecular_graphics 'Bruker SHELXTL'
_computing_publication_material 'Bruker SHELXTL'
_computing_structure_refinement 'SHELXL-2014/7 (Sheldrick, 2014)'
_computing_structure_solution 'SHELXL-2014/7 (Sheldrick, 2014)'
_diffrn_ambient_temperature 293(2)
_diffrn_measured_fraction_theta_full 0.961
_diffrn_measured_fraction_theta_max 0.961
_diffrn_measurement_device_type 'Bruker APE-II CCD'
_diffrn_measurement_method '\f and \w scans'
_diffrn_radiation_type CuK\a
_diffrn_radiation_wavelength 1.54178
_diffrn_reflns_av_R_equivalents 0.0415
_diffrn_reflns_av_unetI/netI 0.0636
_diffrn_reflns_Laue_measured_fraction_full 0.961
_diffrn_reflns_Laue_measured_fraction_max 0.961
_diffrn_reflns_limit_h_max 12
_diffrn_reflns_limit_h_min -12
_diffrn_reflns_limit_k_max 11
_diffrn_reflns_limit_k_min -15
_diffrn_reflns_limit_l_max 12
_diffrn_reflns_limit_l_min -15
_diffrn_reflns_number 9712
_diffrn_reflns_point_group_measured_fraction_full 0.961
_diffrn_reflns_point_group_measured_fraction_max 0.961
_diffrn_reflns_theta_full 64.993
_diffrn_reflns_theta_max 64.993
_diffrn_reflns_theta_min 3.730
_diffrn_source 'fine-focus sealed tube'
_exptl_absorpt_coefficient_mu 2.377
_exptl_absorpt_correction_T_max 0.635
_exptl_absorpt_correction_T_min 0.611
_exptl_absorpt_correction_type multi-scan
_exptl_absorpt_process_details SADABS
_exptl_crystal_colour colourless
_exptl_crystal_density_diffrn 1.609
_exptl_crystal_description block
_exptl_crystal_F_000 796
_exptl_crystal_size_max 0.230
_exptl_crystal_size_mid 0.220
_exptl_crystal_size_min 0.210
_exptl_transmission_factor_max 0.608
_exptl_transmission_factor_min 0.607
_refine_diff_density_max 0.553
_refine_diff_density_min -0.566
_refine_diff_density_rms 0.063
_refine_ls_extinction_method none
_refine_ls_goodness_of_fit_ref 1.022
_refine_ls_hydrogen_treatment constr
_refine_ls_matrix_type full
_refine_ls_number_parameters 460
_refine_ls_number_reflns 5312
_refine_ls_number_restraints 0
_refine_ls_restrained_S_all 1.022
_refine_ls_R_factor_all 0.0629
_refine_ls_R_factor_gt 0.0450
_refine_ls_shift/su_max 0.000
_refine_ls_shift/su_mean 0.000
_refine_ls_structure_factor_coef Fsqd
_refine_ls_weighting_details 'w=1/[\s^2^(Fo^2^)+(0.0472P)^2^] where P=(Fo^2^+2Fc^2^)/3'
_refine_ls_weighting_scheme calc
_refine_ls_wR_factor_gt 0.1087
_refine_ls_wR_factor_ref 0.1215
_reflns_Friedel_coverage 0.000
_reflns_number_gt 4006
_reflns_number_total 5312
_reflns_threshold_expression 'I > 2\s(I)'
_cod_data_source_file d2ce00722c1.cif
_cod_data_source_block 471-9Zn
_cod_original_cell_volume 1620.46(18)
_cod_database_code 7245106
_shelx_shelxl_version_number 2014/7
_shelx_space_group_comment
;
The symmetry employed for this shelxl refinement is uniquely defined
by the following loop, which should always be used as a source of
symmetry information in preference to the above space-group names.
They are only intended as comments.
;
_shelx_estimated_absorpt_t_min 0.611
_shelx_estimated_absorpt_t_max 0.635

loop_
_space_group_symop_operation_xyz
'x, y, z'
'-x, -y, -z'

loop_
_atom_site_label
_atom_site_type_symbol
_atom_site_fract_x
_atom_site_fract_y
_atom_site_fract_z
_atom_site_U_iso_or_equiv
_atom_site_adp_type
_atom_site_occupancy
_atom_site_site_symmetry_order
_atom_site_calc_flag
_atom_site_refinement_flags_posn
_atom_site_refinement_flags_adp
_atom_site_refinement_flags_occupancy
_atom_site_disorder_assembly
_atom_site_disorder_group
Zn1 Zn -0.11215(4) 1.16871(5) 0.15505(4) 0.04215(16) Uani 1 1 d . . . . .
Zn2 Zn 0.69892(5) 0.65080(5) 0.43464(4) 0.04565(17) Uani 1 1 d . . . . .
N1 N -0.2298(3) 1.1263(3) 0.2940(3) 0.0436(8) Uani 1 1 d . . . . .
N2 N -0.1661(3) 1.3311(3) 0.1635(3) 0.0406(7) Uani 1 1 d . . . . .
N3 N 0.8583(3) 0.6540(3) 0.3339(3) 0.0421(7) Uani 1 1 d . . . . .
N4 N 0.7699(3) 0.4711(3) 0.4923(3) 0.0437(8) Uani 1 1 d . . . . .
O1 O 0.0661(3) 1.0984(3) 0.2680(3) 0.0720(10) Uani 1 1 d . . . . .
O2 O 0.0649(2) 1.2092(3) 0.0863(3) 0.0528(7) Uani 1 1 d . . . . .
O3 O 0.4075(3) 1.3845(3) 0.3874(3) 0.0620(9) Uani 1 1 d . . . . .
O4 O 0.2433(2) 1.3012(2) 0.4539(2) 0.0488(7) Uani 1 1 d . . . . .
O5 O 0.3378(2) 1.1885(2) 0.0337(2) 0.0413(6) Uani 1 1 d . . . . .
O6 O 0.6001(3) 0.8223(3) 0.3283(3) 0.0695(10) Uani 1 1 d . . . . .
O7 O 0.5525(3) 0.6740(3) 0.3138(3) 0.0567(8) Uani 1 1 d . . . . .
O8 O 0.2468(3) 0.7686(3) -0.0084(2) 0.0550(7) Uani 1 1 d . . . . .
O9 O 0.1545(3) 0.9517(3) -0.1061(2) 0.0522(7) Uani 1 1 d . . . . .
C1 C 0.1158(4) 1.1639(4) 0.1828(4) 0.0466(10) Uani 1 1 d . . . . .
C2 C 0.2333(3) 1.2059(3) 0.1944(3) 0.0368(8) Uani 1 1 d . . . . .
C3 C 0.2346(3) 1.2415(3) 0.2789(3) 0.0389(8) Uani 1 1 d . . . . .
H3 H 0.1720 1.2263 0.3328 0.047 Uiso 1 1 calc R U . . .
C4 C 0.3271(3) 1.2994(3) 0.2847(3) 0.0401(9) Uani 1 1 d . . . . .
C5 C 0.3263(3) 1.3328(3) 0.3794(3) 0.0428(9) Uani 1 1 d . . . . .
C6 C 0.4198(3) 1.3218(4) 0.2040(3) 0.0462(10) Uani 1 1 d . . . . .
H6 H 0.4796 1.3640 0.2049 0.055 Uiso 1 1 calc R U . . .
C7 C 0.4248(3) 1.2825(4) 0.1219(3) 0.0453(9) Uani 1 1 d . . . . .
H7 H 0.4890 1.2955 0.0695 0.054 Uiso 1 1 calc R U . . .
C8 C 0.3327(3) 1.2236(3) 0.1195(3) 0.0366(8) Uani 1 1 d . . . . .
C9 C 0.3528(3) 1.0676(3) 0.0693(3) 0.0335(8) Uani 1 1 d . . . . .
C10 C 0.4348(3) 0.9876(3) 0.1563(3) 0.0376(8) Uani 1 1 d . . . . .
H10 H 0.4789 1.0131 0.1958 0.045 Uiso 1 1 calc R U . . .
C11 C 0.4509(3) 0.8680(3) 0.1842(3) 0.0370(8) Uani 1 1 d . . . . .
C12 C 0.5404(3) 0.7823(4) 0.2813(3) 0.0452(10) Uani 1 1 d . . . . .
C13 C 0.3867(3) 0.8300(3) 0.1247(3) 0.0388(8) Uani 1 1 d . . . . .
H13 H 0.3991 0.7500 0.1430 0.047 Uiso 1 1 calc R U . . .
C14 C 0.3034(3) 0.9121(3) 0.0370(3) 0.0365(8) Uani 1 1 d . . . . .
C15 C 0.2318(4) 0.8743(4) -0.0291(3) 0.0445(9) Uani 1 1 d . . . . .
C16 C 0.2862(3) 1.0308(3) 0.0104(3) 0.0380(8) Uani 1 1 d . . . . .
H16 H 0.2297 1.0858 -0.0470 0.046 Uiso 1 1 calc R U . . .
C17 C -0.2557(5) 1.0183(4) 0.3606(4) 0.0623(12) Uani 1 1 d . . . . .
H17 H -0.2261 0.9575 0.3403 0.075 Uiso 1 1 calc R U . . .
C18 C -0.3242(5) 0.9948(5) 0.4573(4) 0.0757(15) Uani 1 1 d . . . . .
H18 H -0.3401 0.9192 0.5017 0.091 Uiso 1 1 calc R U . . .
C19 C -0.3690(5) 1.0839(5) 0.4877(4) 0.0687(14) Uani 1 1 d . . . . .
H19 H -0.4152 1.0694 0.5531 0.082 Uiso 1 1 calc R U . . .
C20 C -0.3447(4) 1.1952(4) 0.4202(4) 0.0531(11) Uani 1 1 d . . . . .
H20 H -0.3745 1.2566 0.4395 0.064 Uiso 1 1 calc R U . . .
C21 C -0.2760(3) 1.2148(3) 0.3237(3) 0.0377(8) Uani 1 1 d . . . . .
C22 C -0.2474(3) 1.3324(3) 0.2436(3) 0.0373(8) Uani 1 1 d . . . . .
C23 C -0.3035(3) 1.4349(3) 0.2510(3) 0.0442(9) Uani 1 1 d . . . . .
H23 H -0.3622 1.4336 0.3063 0.053 Uiso 1 1 calc R U . . .
C24 C -0.2698(4) 1.5396(4) 0.1738(4) 0.0509(10) Uani 1 1 d . . . . .
H24 H -0.3060 1.6102 0.1764 0.061 Uiso 1 1 calc R U . . .
C25 C -0.1823(4) 1.5390(4) 0.0931(4) 0.0536(11) Uani 1 1 d . . . . .
H25 H -0.1565 1.6081 0.0421 0.064 Uiso 1 1 calc R U . . .
C26 C -0.1341(4) 1.4328(4) 0.0901(4) 0.0519(10) Uani 1 1 d . . . . .
H26 H -0.0769 1.4321 0.0344 0.062 Uiso 1 1 calc R U . . .
C27 C 0.8926(4) 0.7500(4) 0.2528(3) 0.0544(11) Uani 1 1 d . . . . .
H27 H 0.8450 0.8236 0.2398 0.065 Uiso 1 1 calc R U . . .
C28 C 0.9959(4) 0.7446(4) 0.1872(4) 0.0651(13) Uani 1 1 d . . . . .
H28 H 1.0178 0.8131 0.1305 0.078 Uiso 1 1 calc R U . . .
C29 C 1.0660(4) 0.6351(5) 0.2077(4) 0.0678(14) Uani 1 1 d . . . . .
H29 H 1.1369 0.6287 0.1653 0.081 Uiso 1 1 calc R U . . .
C30 C 1.0309(4) 0.5360(4) 0.2907(4) 0.0540(11) Uani 1 1 d . . . . .
H30 H 1.0774 0.4616 0.3050 0.065 Uiso 1 1 calc R U . . .
C31 C 0.9249(3) 0.5475(3) 0.3537(3) 0.0398(9) Uani 1 1 d . . . . .
C32 C 0.8787(3) 0.4444(4) 0.4442(3) 0.0396(9) Uani 1 1 d . . . . .
C33 C 0.9400(4) 0.3285(4) 0.4795(4) 0.0509(10) Uani 1 1 d . . . . .
H33 H 1.0155 0.3112 0.4469 0.061 Uiso 1 1 calc R U . . .
C34 C 0.8893(4) 0.2392(4) 0.5624(4) 0.0625(12) Uani 1 1 d . . . . .
H34 H 0.9288 0.1608 0.5856 0.075 Uiso 1 1 calc R U . . .
C35 C 0.7787(4) 0.2673(4) 0.6108(4) 0.0613(12) Uani 1 1 d . . . . .
H35 H 0.7428 0.2081 0.6677 0.074 Uiso 1 1 calc R U . . .
C36 C 0.7220(4) 0.3838(4) 0.5741(4) 0.0564(11) Uani 1 1 d . . . . .
H36 H 0.6477 0.4023 0.6075 0.068 Uiso 1 1 calc R U . . .

loop_
_atom_site_aniso_label
_atom_site_aniso_U_11
_atom_site_aniso_U_22
_atom_site_aniso_U_33
_atom_site_aniso_U_23
_atom_site_aniso_U_13
_atom_site_aniso_U_12
Zn1 0.0388(3) 0.0485(3) 0.0526(3) -0.0332(3) 0.0002(2) -0.0104(2)
Zn2 0.0402(3) 0.0571(4) 0.0461(3) -0.0335(3) -0.0102(2) 0.0070(2)
N1 0.0456(17) 0.0417(19) 0.0496(19) -0.0244(16) 0.0011(15) -0.0115(14)
N2 0.0377(16) 0.0435(19) 0.0471(18) -0.0251(16) 0.0019(14) -0.0096(13)
N3 0.0395(16) 0.052(2) 0.0391(17) -0.0266(16) -0.0069(13) -0.0005(14)
N4 0.0369(16) 0.061(2) 0.0437(18) -0.0326(17) -0.0018(14) -0.0077(15)
O1 0.067(2) 0.086(3) 0.068(2) -0.029(2) 0.0124(17) -0.0441(19)
O2 0.0395(14) 0.0641(19) 0.0652(19) -0.0376(17) -0.0070(13) -0.0078(13)
O3 0.0484(16) 0.085(2) 0.084(2) -0.066(2) -0.0020(15) -0.0092(16)
O4 0.0485(15) 0.0605(19) 0.0437(15) -0.0331(15) -0.0054(13) 0.0025(13)
O5 0.0507(15) 0.0424(15) 0.0359(14) -0.0231(12) -0.0034(11) -0.0040(12)
O6 0.073(2) 0.069(2) 0.070(2) -0.0421(19) -0.0380(18) 0.0199(17)
O7 0.0451(16) 0.0492(19) 0.0623(19) -0.0149(16) -0.0092(14) -0.0006(13)
O8 0.072(2) 0.0517(19) 0.0539(18) -0.0284(15) -0.0069(15) -0.0238(15)
O9 0.0511(16) 0.0642(19) 0.0554(17) -0.0385(16) -0.0165(14) -0.0059(14)
C1 0.041(2) 0.055(3) 0.060(3) -0.040(2) 0.0025(19) -0.0101(18)
C2 0.0340(18) 0.041(2) 0.042(2) -0.0250(18) -0.0024(15) -0.0047(15)
C3 0.0329(17) 0.043(2) 0.041(2) -0.0218(18) 0.0002(15) -0.0009(15)
C4 0.0341(18) 0.048(2) 0.040(2) -0.0245(18) -0.0041(15) 0.0033(16)
C5 0.0351(19) 0.049(2) 0.047(2) -0.028(2) -0.0154(17) 0.0092(17)
C6 0.0364(19) 0.062(3) 0.051(2) -0.033(2) -0.0013(17) -0.0129(18)
C7 0.0373(19) 0.060(3) 0.045(2) -0.029(2) 0.0050(16) -0.0115(18)
C8 0.0375(18) 0.039(2) 0.0370(19) -0.0221(17) -0.0043(15) -0.0006(15)
C9 0.0316(16) 0.041(2) 0.0336(18) -0.0214(16) 0.0016(14) -0.0063(14)
C10 0.0318(17) 0.050(2) 0.040(2) -0.0282(19) -0.0047(15) -0.0059(16)
C11 0.0273(16) 0.046(2) 0.0373(19) -0.0208(18) -0.0060(14) 0.0022(15)
C12 0.0357(19) 0.062(3) 0.037(2) -0.025(2) -0.0034(16) 0.0023(18)
C13 0.0371(18) 0.045(2) 0.039(2) -0.0235(18) 0.0031(15) -0.0070(16)
C14 0.0368(18) 0.050(2) 0.0332(19) -0.0248(18) 0.0019(15) -0.0150(16)
C15 0.040(2) 0.060(3) 0.043(2) -0.029(2) 0.0065(17) -0.0174(18)
C16 0.0349(17) 0.046(2) 0.0338(19) -0.0193(17) -0.0037(15) -0.0036(16)
C17 0.074(3) 0.047(3) 0.068(3) -0.025(2) -0.001(2) -0.017(2)
C18 0.092(4) 0.055(3) 0.064(3) -0.008(3) 0.001(3) -0.025(3)
C19 0.072(3) 0.073(3) 0.049(3) -0.014(3) 0.014(2) -0.025(3)
C20 0.049(2) 0.060(3) 0.053(3) -0.028(2) -0.0011(19) -0.010(2)
C21 0.0345(18) 0.045(2) 0.039(2) -0.0208(18) -0.0048(15) -0.0104(16)
C22 0.0326(17) 0.042(2) 0.045(2) -0.0257(18) -0.0102(15) -0.0037(15)
C23 0.0406(19) 0.048(2) 0.051(2) -0.029(2) -0.0061(17) -0.0050(17)
C24 0.049(2) 0.045(2) 0.063(3) -0.030(2) -0.015(2) 0.0026(18)
C25 0.052(2) 0.037(2) 0.067(3) -0.016(2) -0.012(2) -0.0095(18)
C26 0.048(2) 0.057(3) 0.049(2) -0.021(2) 0.0038(19) -0.016(2)
C27 0.067(3) 0.051(3) 0.041(2) -0.018(2) -0.009(2) -0.004(2)
C28 0.064(3) 0.067(3) 0.053(3) -0.016(2) 0.002(2) -0.015(2)
C29 0.051(3) 0.084(4) 0.055(3) -0.022(3) 0.009(2) -0.011(2)
C30 0.036(2) 0.067(3) 0.051(2) -0.024(2) -0.0018(18) 0.0026(19)
C31 0.0345(18) 0.051(2) 0.0358(19) -0.0219(18) -0.0098(15) -0.0022(16)
C32 0.0303(17) 0.054(2) 0.040(2) -0.0278(19) -0.0077(15) -0.0001(16)
C33 0.037(2) 0.059(3) 0.058(3) -0.031(2) -0.0003(18) -0.0013(18)
C34 0.059(3) 0.055(3) 0.073(3) -0.029(3) -0.007(2) -0.006(2)
C35 0.065(3) 0.066(3) 0.057(3) -0.026(2) 0.010(2) -0.027(2)
C36 0.049(2) 0.072(3) 0.062(3) -0.042(3) 0.009(2) -0.014(2)

loop_
_atom_type_symbol
_atom_type_description
_atom_type_scat_dispersion_real
_atom_type_scat_dispersion_imag
_atom_type_scat_source
C C 0.0181 0.0091 'International Tables Vol C Tables 4.2.6.8 and 6.1.1.4'
H H 0.0000 0.0000 'International Tables Vol C Tables 4.2.6.8 and 6.1.1.4'
N N 0.0311 0.0180 'International Tables Vol C Tables 4.2.6.8 and 6.1.1.4'
O O 0.0492 0.0322 'International Tables Vol C Tables 4.2.6.8 and 6.1.1.4'
Zn Zn -1.5491 0.6778 'International Tables Vol C Tables 4.2.6.8 and 6.1.1.4'

loop_
_geom_angle_atom_site_label_1
_geom_angle_atom_site_label_2
_geom_angle_atom_site_label_3
_geom_angle
_geom_angle_site_symmetry_1
_geom_angle_site_symmetry_3
_geom_angle_publ_flag
O9 Zn1 N1 95.79(12) 2_575 . ?
O9 Zn1 N2 148.83(11) 2_575 . ?
N1 Zn1 N2 77.66(12) . . ?
O9 Zn1 O2 107.63(11) 2_575 . ?
N1 Zn1 O2 148.05(12) . . ?
N2 Zn1 O2 91.90(11) . . ?
O9 Zn1 O8 60.30(10) 2_575 2_575 ?
N1 Zn1 O8 103.38(12) . 2_575 ?
N2 Zn1 O8 91.23(11) . 2_575 ?
O2 Zn1 O8 106.99(11) . 2_575 ?
O9 Zn1 O1 113.43(12) 2_575 . ?
N1 Zn1 O1 92.12(12) . . ?
N2 Zn1 O1 97.36(12) . . ?
O2 Zn1 O1 58.97(11) . . ?
O8 Zn1 O1 163.60(12) 2_575 . ?
O9 Zn1 C15 30.55(12) 2_575 2_575 ?
N1 Zn1 C15 100.04(12) . 2_575 ?
N2 Zn1 C15 119.81(13) . 2_575 ?
O2 Zn1 C15 111.21(12) . 2_575 ?
O8 Zn1 C15 29.79(12) 2_575 2_575 ?
O1 Zn1 C15 142.49(13) . 2_575 ?
O4 Zn2 N4 107.02(11) 2_676 . ?
O4 Zn2 N3 101.78(12) 2_676 . ?
N4 Zn2 N3 79.08(13) . . ?
O4 Zn2 O6 94.60(12) 2_676 . ?
N4 Zn2 O6 158.38(12) . . ?
N3 Zn2 O6 96.84(13) . . ?
O4 Zn2 O7 148.76(11) 2_676 . ?
N4 Zn2 O7 99.43(12) . . ?
N3 Zn2 O7 99.24(11) . . ?
O6 Zn2 O7 59.98(11) . . ?
O4 Zn2 O3 57.85(10) 2_676 2_676 ?
N4 Zn2 O3 91.06(12) . 2_676 ?
N3 Zn2 O3 153.91(11) . 2_676 ?
O6 Zn2 O3 100.69(12) . 2_676 ?
O7 Zn2 O3 106.22(11) . 2_676 ?
O4 Zn2 C5 29.22(12) 2_676 2_676 ?
N4 Zn2 C5 101.05(12) . 2_676 ?
N3 Zn2 C5 129.64(12) . 2_676 ?
O6 Zn2 C5 97.83(12) . 2_676 ?
O7 Zn2 C5 129.58(11) . 2_676 ?
O3 Zn2 C5 28.65(11) 2_676 2_676 ?
C17 N1 C21 118.0(4) . . ?
C17 N1 Zn1 125.9(3) . . ?
C21 N1 Zn1 115.9(3) . . ?
C22 N2 C26 118.3(3) . . ?
C22 N2 Zn1 116.1(3) . . ?
C26 N2 Zn1 125.3(3) . . ?
C27 N3 C31 119.8(3) . . ?
C27 N3 Zn2 125.9(3) . . ?
C31 N3 Zn2 114.3(3) . . ?
C36 N4 C32 119.0(4) . . ?
C36 N4 Zn2 126.0(3) . . ?
C32 N4 Zn2 114.8(3) . . ?
C1 O1 Zn1 84.7(3) . . ?
C1 O2 Zn1 92.1(2) . . ?
C5 O3 Zn2 81.0(2) . 2_676 ?
C5 O4 Zn2 99.8(2) . 2_676 ?
C9 O5 C8 115.5(3) . . ?
C12 O6 Zn2 91.6(3) . . ?
C12 O7 Zn2 87.2(2) . . ?
C15 O8 Zn1 85.7(2) . 2_575 ?
C15 O9 Zn1 93.5(3) . 2_575 ?
O1 C1 O2 122.2(4) . . ?
O1 C1 C2 119.7(4) . . ?
O2 C1 C2 117.6(4) . . ?
C3 C2 C8 117.5(3) . . ?
C3 C2 C1 117.2(3) . . ?
C8 C2 C1 124.9(3) . . ?
C4 C3 C2 121.6(3) . . ?
C4 C3 H3 119.2 . . ?
C2 C3 H3 119.2 . . ?
C6 C4 C3 118.9(4) . . ?
C6 C4 C5 121.7(4) . . ?
C3 C4 C5 119.4(3) . . ?
O3 C5 O4 121.3(4) . . ?
O3 C5 C4 121.2(4) . . ?
O4 C5 C4 117.3(4) . . ?
O3 C5 Zn2 70.4(2) . 2_676 ?
O4 C5 Zn2 51.02(19) . 2_676 ?
C4 C5 Zn2 167.0(3) . 2_676 ?
C4 C6 C7 121.0(4) . . ?
C4 C6 H6 119.5 . . ?
C7 C6 H6 119.5 . . ?
C8 C7 C6 118.6(4) . . ?
C8 C7 H7 120.7 . . ?
C6 C7 H7 120.7 . . ?
C7 C8 C2 122.2(3) . . ?
C7 C8 O5 117.4(3) . . ?
C2 C8 O5 120.3(3) . . ?
C10 C9 C16 121.1(3) . . ?
C10 C9 O5 121.7(3) . . ?
C16 C9 O5 117.2(3) . . ?
C9 C10 C11 119.0(3) . . ?
C9 C10 H10 120.5 . . ?
C11 C10 H10 120.5 . . ?
C13 C11 C10 120.6(3) . . ?
C13 C11 C12 121.7(4) . . ?
C10 C11 C12 117.7(3) . . ?
O7 C12 O6 121.1(4) . . ?
O7 C12 C11 120.2(4) . . ?
O6 C12 C11 118.7(4) . . ?
C11 C13 C14 119.7(4) . . ?
C11 C13 H13 120.2 . . ?
C14 C13 H13 120.2 . . ?
C16 C14 C13 119.6(3) . . ?
C16 C14 C15 119.1(3) . . ?
C13 C14 C15 121.3(4) . . ?
O8 C15 O9 120.3(4) . . ?
O8 C15 C14 120.6(4) . . ?
O9 C15 C14 119.1(4) . . ?
O8 C15 Zn1 64.5(2) . 2_575 ?
O9 C15 Zn1 56.0(2) . 2_575 ?
C14 C15 Zn1 174.3(3) . 2_575 ?
C9 C16 C14 120.0(3) . . ?
C9 C16 H16 120.0 . . ?
C14 C16 H16 120.0 . . ?
N1 C17 C18 122.4(5) . . ?
N1 C17 H17 118.8 . . ?
C18 C17 H17 118.8 . . ?
C19 C18 C17 119.3(5) . . ?
C19 C18 H18 120.3 . . ?
C17 C18 H18 120.3 . . ?
C18 C19 C20 119.1(5) . . ?
C18 C19 H19 120.4 . . ?
C20 C19 H19 120.4 . . ?
C19 C20 C21 119.6(4) . . ?
C19 C20 H20 120.2 . . ?
C21 C20 H20 120.2 . . ?
N1 C21 C20 121.6(4) . . ?
N1 C21 C22 114.7(3) . . ?
C20 C21 C22 123.7(4) . . ?
N2 C22 C23 122.8(4) . . ?
N2 C22 C21 115.0(3) . . ?
C23 C22 C21 122.2(4) . . ?
C24 C23 C22 118.0(4) . . ?
C24 C23 H23 121.0 . . ?
C22 C23 H23 121.0 . . ?
C25 C24 C23 119.8(4) . . ?
C25 C24 H24 120.1 . . ?
C23 C24 H24 120.1 . . ?
C24 C25 C26 118.1(4) . . ?
C24 C25 H25 120.9 . . ?
C26 C25 H25 120.9 . . ?
N2 C26 C25 122.9(4) . . ?
N2 C26 H26 118.6 . . ?
C25 C26 H26 118.6 . . ?
N3 C27 C28 122.5(4) . . ?
N3 C27 H27 118.8 . . ?
C28 C27 H27 118.8 . . ?
C27 C28 C29 118.2(5) . . ?
C27 C28 H28 120.9 . . ?
C29 C28 H28 120.9 . . ?
C30 C29 C28 119.7(4) . . ?
C30 C29 H29 120.1 . . ?
C28 C29 H29 120.1 . . ?
C29 C30 C31 119.3(4) . . ?
C29 C30 H30 120.4 . . ?
C31 C30 H30 120.4 . . ?
N3 C31 C30 120.6(4) . . ?
N3 C31 C32 116.6(3) . . ?
C30 C31 C32 122.8(4) . . ?
N4 C32 C33 120.8(4) . . ?
N4 C32 C31 115.2(3) . . ?
C33 C32 C31 124.1(3) . . ?
C34 C33 C32 119.9(4) . . ?
C34 C33 H33 120.0 . . ?
C32 C33 H33 120.0 . . ?
C33 C34 C35 118.8(4) . . ?
C33 C34 H34 120.6 . . ?
C35 C34 H34 120.6 . . ?
C36 C35 C34 119.2(4) . . ?
C36 C35 H35 120.4 . . ?
C34 C35 H35 120.4 . . ?
N4 C36 C35 122.2(4) . . ?
N4 C36 H36 118.9 . . ?
C35 C36 H36 118.9 . . ?

loop_
_geom_bond_atom_site_label_1
_geom_bond_atom_site_label_2
_geom_bond_distance
_geom_bond_site_symmetry_2
_geom_bond_publ_flag
Zn1 O9 2.070(3) 2_575 ?
Zn1 N1 2.086(3) . ?
Zn1 N2 2.109(3) . ?
Zn1 O2 2.121(3) . ?
Zn1 O8 2.256(3) 2_575 ?
Zn1 O1 2.299(3) . ?
Zn1 C15 2.493(4) 2_575 ?
Zn2 O4 2.018(3) 2_676 ?
Zn2 N4 2.080(3) . ?
Zn2 N3 2.098(3) . ?
Zn2 O6 2.119(3) . ?
Zn2 O7 2.218(3) . ?
Zn2 O3 2.440(3) 2_676 ?
Zn2 C5 2.558(4) 2_676 ?
N1 C17 1.349(5) . ?
N1 C21 1.360(5) . ?
N2 C22 1.333(5) . ?
N2 C26 1.333(5) . ?
N3 C27 1.328(5) . ?
N3 C31 1.334(5) . ?
N4 C36 1.332(5) . ?
N4 C32 1.354(5) . ?
O1 C1 1.233(5) . ?
O2 C1 1.258(5) . ?
O3 C5 1.242(5) . ?
O3 Zn2 2.440(3) 2_676 ?
O4 C5 1.267(5) . ?
O4 Zn2 2.018(3) 2_676 ?
O5 C9 1.389(4) . ?
O5 C8 1.395(4) . ?
O6 C12 1.247(5) . ?
O7 C12 1.244(5) . ?
O8 C15 1.242(5) . ?
O8 Zn1 2.256(3) 2_575 ?
O9 C15 1.269(5) . ?
O9 Zn1 2.070(3) 2_575 ?
C1 C2 1.522(5) . ?
C2 C3 1.391(5) . ?
C2 C8 1.391(5) . ?
C3 C4 1.390(5) . ?
C3 H3 0.9300 . ?
C4 C6 1.385(5) . ?
C4 C5 1.499(5) . ?
C5 Zn2 2.558(4) 2_676 ?
C6 C7 1.386(5) . ?
C6 H6 0.9300 . ?
C7 C8 1.380(5) . ?
C7 H7 0.9300 . ?
C9 C10 1.376(5) . ?
C9 C16 1.382(5) . ?
C10 C11 1.391(5) . ?
C10 H10 0.9300 . ?
C11 C13 1.383(5) . ?
C11 C12 1.514(5) . ?
C13 C14 1.397(5) . ?
C13 H13 0.9300 . ?
C14 C16 1.384(5) . ?
C14 C15 1.497(5) . ?
C15 Zn1 2.493(4) 2_575 ?
C16 H16 0.9300 . ?
C17 C18 1.375(7) . ?
C17 H17 0.9300 . ?
C18 C19 1.371(7) . ?
C18 H18 0.9300 . ?
C19 C20 1.378(6) . ?
C19 H19 0.9300 . ?
C20 C21 1.378(5) . ?
C20 H20 0.9300 . ?
C21 C22 1.492(5) . ?
C22 C23 1.382(5) . ?
C23 C24 1.382(6) . ?
C23 H23 0.9300 . ?
C24 C25 1.378(6) . ?
C24 H24 0.9300 . ?
C25 C26 1.381(6) . ?
C25 H25 0.9300 . ?
C26 H26 0.9300 . ?
C27 C28 1.375(6) . ?
C27 H27 0.9300 . ?
C28 C29 1.377(6) . ?
C28 H28 0.9300 . ?
C29 C30 1.366(6) . ?
C29 H29 0.9300 . ?
C30 C31 1.393(5) . ?
C30 H30 0.9300 . ?
C31 C32 1.486(5) . ?
C32 C33 1.382(5) . ?
C33 C34 1.367(6) . ?
C33 H33 0.9300 . ?
C34 C35 1.378(6) . ?
C34 H34 0.9300 . ?
C35 C36 1.373(6) . ?
C35 H35 0.9300 . ?
C36 H36 0.9300 . ?

loop_
_geom_hbond_atom_site_label_D
_geom_hbond_atom_site_label_H
_geom_hbond_atom_site_label_A
_geom_hbond_distance_DH
_geom_hbond_distance_HA
_geom_hbond_distance_DA
_geom_hbond_angle_DHA
_geom_hbond_site_symmetry_A
C36 H36 O7 0.93 2.52 3.294(5) 140.4 2_666
C33 H33 O4 0.93 2.45 3.240(5) 142.8 1_645
C30 H30 O4 0.93 2.60 3.342(5) 137.2 1_645
C27 H27 O9 0.93 2.63 3.390(5) 138.7 2_675
C25 H25 O2 0.93 2.56 3.484(5) 174.2 2_585
C20 H20 O3 0.93 2.53 3.149(5) 124.1 1_455
C18 H18 O4 0.93 2.63 3.392(6) 139.6 2_576
C36 H36 O7 0.93 2.52 3.294(5) 140.4 2_666
C33 H33 O4 0.93 2.45 3.240(5) 142.8 1_645
C30 H30 O4 0.93 2.60 3.342(5) 137.2 1_645
C27 H27 O9 0.93 2.63 3.390(5) 138.7 2_675
C25 H25 O2 0.93 2.56 3.484(5) 174.2 2_585
C20 H20 O3 0.93 2.53 3.149(5) 124.1 1_455
C18 H18 O4 0.93 2.63 3.392(6) 139.6 2_576
C36 H36 O7 0.93 2.52 3.294(5) 140.4 2_666
C33 H33 O4 0.93 2.45 3.240(5) 142.8 1_645
C30 H30 O4 0.93 2.60 3.342(5) 137.2 1_645
C27 H27 O9 0.93 2.63 3.390(5) 138.7 2_675
C25 H25 O2 0.93 2.56 3.484(5) 174.2 2_585
C20 H20 O3 0.93 2.53 3.149(5) 124.1 1_455
C18 H18 O4 0.93 2.63 3.392(6) 139.6 2_576
C36 H36 O7 0.93 2.52 3.294(5) 140.4 2_666
C33 H33 O4 0.93 2.45 3.240(5) 142.8 1_645
C30 H30 O4 0.93 2.60 3.342(5) 137.2 1_645
C27 H27 O9 0.93 2.63 3.390(5) 138.7 2_675
C25 H25 O2 0.93 2.56 3.484(5) 174.2 2_585
C20 H20 O3 0.93 2.53 3.149(5) 124.1 1_455
C18 H18 O4 0.93 2.63 3.392(6) 139.6 2_576
C36 H36 O7 0.93 2.52 3.294(5) 140.4 2_666
C33 H33 O4 0.93 2.45 3.240(5) 142.8 1_645
C30 H30 O4 0.93 2.60 3.342(5) 137.2 1_645
C27 H27 O9 0.93 2.63 3.390(5) 138.7 2_675
C25 H25 O2 0.93 2.56 3.484(5) 174.2 2_585
C20 H20 O3 0.93 2.53 3.149(5) 124.1 1_455
C18 H18 O4 0.93 2.63 3.392(6) 139.6 2_576
C36 H36 O7 0.93 2.52 3.294(5) 140.4 2_666
C33 H33 O4 0.93 2.45 3.240(5) 142.8 1_645
C30 H30 O4 0.93 2.60 3.342(5) 137.2 1_645
C27 H27 O9 0.93 2.63 3.390(5) 138.7 2_675
C25 H25 O2 0.93 2.56 3.484(5) 174.2 2_585
C20 H20 O3 0.93 2.53 3.149(5) 124.1 1_455
C18 H18 O4 0.93 2.63 3.392(6) 139.6 2_576
C18 H18 O4 0.93 2.63 3.392(6) 139.6 2_576
C20 H20 O3 0.93 2.53 3.149(5) 124.1 1_455
C25 H25 O2 0.93 2.56 3.484(5) 174.2 2_585
C27 H27 O9 0.93 2.63 3.390(5) 138.7 2_675
C30 H30 O4 0.93 2.60 3.342(5) 137.2 1_645
C33 H33 O4 0.93 2.45 3.240(5) 142.8 1_645
C36 H36 O7 0.93 2.52 3.294(5) 140.4 2_666
C18 H18 O4 0.93 2.63 3.392(6) 139.6 2_576
C20 H20 O3 0.93 2.53 3.149(5) 124.1 1_455
C25 H25 O2 0.93 2.56 3.484(5) 174.2 2_585
C27 H27 O9 0.93 2.63 3.390(5) 138.7 2_675
C30 H30 O4 0.93 2.60 3.342(5) 137.2 1_645
C33 H33 O4 0.93 2.45 3.240(5) 142.8 1_645
C36 H36 O7 0.93 2.52 3.294(5) 140.4 2_666

loop_
_geom_torsion_atom_site_label_1
_geom_torsion_atom_site_label_2
_geom_torsion_atom_site_label_3
_geom_torsion_atom_site_label_4
_geom_torsion
_geom_torsion_site_symmetry_1
_geom_torsion_site_symmetry_2
_geom_torsion_site_symmetry_3
_geom_torsion_site_symmetry_4
_geom_torsion_publ_flag
Zn1 O1 C1 O2 -14.1(4) . . . . ?
Zn1 O1 C1 C2 157.4(3) . . . . ?
Zn1 O2 C1 O1 15.2(4) . . . . ?
Zn1 O2 C1 C2 -156.4(3) . . . . ?
O1 C1 C2 C3 -42.9(5) . . . . ?
O2 C1 C2 C3 129.0(4) . . . . ?
O1 C1 C2 C8 144.7(4) . . . . ?
O2 C1 C2 C8 -43.5(5) . . . . ?
C8 C2 C3 C4 3.9(5) . . . . ?
C1 C2 C3 C4 -169.1(3) . . . . ?
C2 C3 C4 C6 0.1(6) . . . . ?
C2 C3 C4 C5 -178.3(3) . . . . ?
Zn2 O3 C5 O4 3.1(3) 2_676 . . . ?
Zn2 O3 C5 C4 -173.5(3) 2_676 . . . ?
Zn2 O4 C5 O3 -3.7(4) 2_676 . . . ?
Zn2 O4 C5 C4 172.9(3) 2_676 . . . ?
C6 C4 C5 O3 1.7(6) . . . . ?
C3 C4 C5 O3 179.9(4) . . . . ?
C6 C4 C5 O4 -175.0(3) . . . . ?
C3 C4 C5 O4 3.3(5) . . . . ?
C6 C4 C5 Zn2 -149.9(9) . . . 2_676 ?
C3 C4 C5 Zn2 28.4(12) . . . 2_676 ?
C3 C4 C6 C7 -3.2(6) . . . . ?
C5 C4 C6 C7 175.1(4) . . . . ?
C4 C6 C7 C8 2.2(6) . . . . ?
C6 C7 C8 C2 2.0(6) . . . . ?
C6 C7 C8 O5 177.9(3) . . . . ?
C3 C2 C8 C7 -5.0(6) . . . . ?
C1 C2 C8 C7 167.5(4) . . . . ?
C3 C2 C8 O5 179.2(3) . . . . ?
C1 C2 C8 O5 -8.4(6) . . . . ?
C9 O5 C8 C7 119.0(4) . . . . ?
C9 O5 C8 C2 -65.0(4) . . . . ?
C8 O5 C9 C10 -41.8(4) . . . . ?
C8 O5 C9 C16 141.1(3) . . . . ?
C16 C9 C10 C11 0.4(5) . . . . ?
O5 C9 C10 C11 -176.6(3) . . . . ?
C9 C10 C11 C13 0.8(5) . . . . ?
C9 C10 C11 C12 -179.2(3) . . . . ?
Zn2 O7 C12 O6 -4.1(4) . . . . ?
Zn2 O7 C12 C11 176.8(3) . . . . ?
Zn2 O6 C12 O7 4.3(4) . . . . ?
Zn2 O6 C12 C11 -176.6(3) . . . . ?
C13 C11 C12 O7 -4.2(5) . . . . ?
C10 C11 C12 O7 175.8(3) . . . . ?
C13 C11 C12 O6 176.7(4) . . . . ?
C10 C11 C12 O6 -3.3(5) . . . . ?
C10 C11 C13 C14 -1.1(5) . . . . ?
C12 C11 C13 C14 178.9(3) . . . . ?
C11 C13 C14 C16 0.2(5) . . . . ?
C11 C13 C14 C15 -179.7(3) . . . . ?
Zn1 O8 C15 O9 3.6(4) 2_575 . . . ?
Zn1 O8 C15 C14 -177.0(3) 2_575 . . . ?
Zn1 O9 C15 O8 -3.9(4) 2_575 . . . ?
Zn1 O9 C15 C14 176.6(3) 2_575 . . . ?
C16 C14 C15 O8 178.9(3) . . . . ?
C13 C14 C15 O8 -1.2(5) . . . . ?
C16 C14 C15 O9 -1.7(5) . . . . ?
C13 C14 C15 O9 178.2(3) . . . . ?
C10 C9 C16 C14 -1.4(5) . . . . ?
O5 C9 C16 C14 175.8(3) . . . . ?
C13 C14 C16 C9 1.1(5) . . . . ?
C15 C14 C16 C9 -179.0(3) . . . . ?
C21 N1 C17 C18 -1.3(7) . . . . ?
Zn1 N1 C17 C18 173.4(4) . . . . ?
N1 C17 C18 C19 0.4(8) . . . . ?
C17 C18 C19 C20 0.3(8) . . . . ?
C18 C19 C20 C21 -0.1(7) . . . . ?
C17 N1 C21 C20 1.6(6) . . . . ?
Zn1 N1 C21 C20 -173.6(3) . . . . ?
C17 N1 C21 C22 -177.8(3) . . . . ?
Zn1 N1 C21 C22 7.0(4) . . . . ?
C19 C20 C21 N1 -0.9(6) . . . . ?
C19 C20 C21 C22 178.4(4) . . . . ?
C26 N2 C22 C23 2.6(5) . . . . ?
Zn1 N2 C22 C23 -171.8(3) . . . . ?
C26 N2 C22 C21 -178.7(3) . . . . ?
Zn1 N2 C22 C21 6.9(4) . . . . ?
N1 C21 C22 N2 -9.2(5) . . . . ?
C20 C21 C22 N2 171.5(4) . . . . ?
N1 C21 C22 C23 169.5(3) . . . . ?
C20 C21 C22 C23 -9.8(6) . . . . ?
N2 C22 C23 C24 -2.2(6) . . . . ?
C21 C22 C23 C24 179.2(3) . . . . ?
C22 C23 C24 C25 -0.2(6) . . . . ?
C23 C24 C25 C26 2.1(6) . . . . ?
C22 N2 C26 C25 -0.5(6) . . . . ?
Zn1 N2 C26 C25 173.3(3) . . . . ?
C24 C25 C26 N2 -1.8(6) . . . . ?
C31 N3 C27 C28 -0.3(6) . . . . ?
Zn2 N3 C27 C28 -177.3(3) . . . . ?
N3 C27 C28 C29 -0.4(7) . . . . ?
C27 C28 C29 C30 0.7(8) . . . . ?
C28 C29 C30 C31 -0.3(7) . . . . ?
C27 N3 C31 C30 0.6(6) . . . . ?
Zn2 N3 C31 C30 178.0(3) . . . . ?
C27 N3 C31 C32 -178.7(3) . . . . ?
Zn2 N3 C31 C32 -1.3(4) . . . . ?
C29 C30 C31 N3 -0.3(6) . . . . ?
C29 C30 C31 C32 178.9(4) . . . . ?
C36 N4 C32 C33 -0.3(6) . . . . ?
Zn2 N4 C32 C33 176.2(3) . . . . ?
C36 N4 C32 C31 -180.0(3) . . . . ?
Zn2 N4 C32 C31 -3.5(4) . . . . ?
N3 C31 C32 N4 3.2(5) . . . . ?
C30 C31 C32 N4 -176.0(4) . . . . ?
N3 C31 C32 C33 -176.5(4) . . . . ?
C30 C31 C32 C33 4.2(6) . . . . ?
N4 C32 C33 C34 1.2(6) . . . . ?
C31 C32 C33 C34 -179.1(4) . . . . ?
C32 C33 C34 C35 -1.3(7) . . . . ?
C33 C34 C35 C36 0.5(7) . . . . ?
C32 N4 C36 C35 -0.6(6) . . . . ?
Zn2 N4 C36 C35 -176.7(3) . . . . ?
C34 C35 C36 N4 0.5(7) . . . . ?
